data_2219059
loop_
_publ_author_name
'Xuan, Zhen-Yu'
'Che, Yong'
'Huang, Yong-Chun'

_publ_section_title
<i>catena</i>-Poly[[bis(pyridine-\k<i>N</i>)nickel(II)]-\m-oxalato-\k^4^<i>O</i>^1^,<i>O</i>^2^:<i>O</i>^1'^,<i>O</i>^2'^]
_journal_coeditor_code HY2144
_journal_issue 8
_journal_name_full 'Acta Crystallographica Section E'
_journal_page_first m1040
_journal_paper_doi 10.1107/S1600536808021703
_journal_volume 64
_journal_year 2008
_chemical_formula_iupac '[Ni (C2 O4) (C5 H5 N)2]'
_chemical_formula_moiety 'C12 H10 N2 Ni O4'
_chemical_formula_sum 'C12 H10 N2 Ni O4'
_chemical_formula_weight 304.93
_chemical_name_systematic
;
catena-Poly[[bis(pyridine-\kN)nickel(II)]-
\m-oxalato-\k^4^O^1^,O^2^:O^1'^,O^2'^]
;
_space_group_IT_number 15
_symmetry_cell_setting monoclinic
_symmetry_space_group_name_Hall '-C 2yc'
_symmetry_space_group_name_H-M 'C 1 2/c 1'
_atom_sites_solution_hydrogens geom
_atom_sites_solution_primary direct
_atom_sites_solution_secondary difmap
_audit_creation_method SHELXL-97
_cell_angle_alpha 90.00
_cell_angle_beta 91.52(3)
_cell_angle_gamma 90.00
_cell_formula_units_Z 4
_cell_length_a 14.357(3)
_cell_length_b 10.801(2)
_cell_length_c 8.6669(17)
_cell_measurement_reflns_used 1532
_cell_measurement_temperature 293(2)
_cell_measurement_theta_max 27.47
_cell_measurement_theta_min 3.31
_cell_volume 1343.5(5)
_computing_cell_refinement 'PROCESS-AUTO (Rigaku, 1998)'
_computing_data_collection 'PROCESS-AUTO (Rigaku, 1998)'
_computing_data_reduction 'PROCESS-AUTO (Rigaku, 1998)'
_computing_molecular_graphics 'SHELXTL (Sheldrick, 2008)'
_computing_publication_material 'SHELXTL (Sheldrick, 2008)'
_computing_structure_refinement 'SHELXL97 (Sheldrick, 2008)'
_computing_structure_solution 'SHELXS97 (Sheldrick, 2008)'
_diffrn_ambient_temperature 293(2)
_diffrn_detector_area_resol_mean 10.0
_diffrn_measured_fraction_theta_full 0.988
_diffrn_measured_fraction_theta_max 0.988
_diffrn_measurement_device_type 'Rigaku R-AXIS RAPID'
_diffrn_measurement_method \w
_diffrn_radiation_monochromator graphite
_diffrn_radiation_source 'rotating anode'
_diffrn_radiation_type MoK\a
_diffrn_radiation_wavelength 0.71073
_diffrn_reflns_av_R_equivalents 0.0411
_diffrn_reflns_av_sigmaI/netI 0.0301
_diffrn_reflns_limit_h_max 18
_diffrn_reflns_limit_h_min -18
_diffrn_reflns_limit_k_max 13
_diffrn_reflns_limit_k_min -13
_diffrn_reflns_limit_l_max 10
_diffrn_reflns_limit_l_min -11
_diffrn_reflns_number 6433
_diffrn_reflns_theta_full 27.47
_diffrn_reflns_theta_max 27.47
_diffrn_reflns_theta_min 3.31
_exptl_absorpt_coefficient_mu 1.454
_exptl_absorpt_correction_T_max 0.7257
_exptl_absorpt_correction_T_min 0.6401
_exptl_absorpt_correction_type multi-scan
_exptl_absorpt_process_details '(ABSCOR; Higashi, 1995)'
_exptl_crystal_colour blue
_exptl_crystal_density_diffrn 1.508
_exptl_crystal_density_method 'not measured'
_exptl_crystal_description block
_exptl_crystal_F_000 624
_exptl_crystal_size_max 0.26
_exptl_crystal_size_mid 0.24
_exptl_crystal_size_min 0.22
_refine_diff_density_max 0.727
_refine_diff_density_min -0.300
_refine_ls_extinction_method none
_refine_ls_goodness_of_fit_ref 1.043
_refine_ls_hydrogen_treatment constr
_refine_ls_matrix_type full
_refine_ls_number_parameters 87
_refine_ls_number_reflns 1519
_refine_ls_number_restraints 0
_refine_ls_restrained_S_all 1.043
_refine_ls_R_factor_all 0.0498
_refine_ls_R_factor_gt 0.0415
_refine_ls_shift/su_max 0.000
_refine_ls_shift/su_mean 0.000
_refine_ls_structure_factor_coef Fsqd
_refine_ls_weighting_details 'calc w=1/[\s^2^(Fo^2^)+(0.0487P)^2^+1.5041P] where P=(Fo^2^+2Fc^2^)/3'
_refine_ls_weighting_scheme calc
_refine_ls_wR_factor_gt 0.0983
_refine_ls_wR_factor_ref 0.1026
_reflns_number_gt 1297
_reflns_number_total 1519
_reflns_threshold_expression I>2\s(I)
_cod_data_source_file hy2144.cif
_cod_data_source_block I
_cod_depositor_comments
;
The following automatic conversions were performed:
'_symmetry_cell_setting' value 'Monoclinic' changed to 'monoclinic'
according to '/home/saulius/struct/CIF-dictionaries/cif_core.dic'
dictionary named 'cif_core.dic' version 2.4.1 from 2010-06-29.

Automatic conversion script
Id: cif_fix_enum 1527 2010-12-29 10:47:43Z saulius 

The following automatic conversions were performed:

'_symmetry_cell_setting' value 'Monoclinic' changed to 'monoclinic'
according to /home/saulius/struct/CIF-dictionaries/cif_core.dic
dictionary named 'cif_core.dic' version 2.4.1 from 2010-06-29.

Automatic conversion script
Id: cif_fix_values 1715 2011-07-08 13:25:40Z adriana 
;
_cod_original_sg_symbol_H-M 'C 2/c'
_cod_database_code 2219059
_cod_database_fobs_code 2219059

loop_
_symmetry_equiv_pos_as_xyz
'x, y, z'
'-x, y, -z+1/2'
'x+1/2, y+1/2, z'
'-x+1/2, y+1/2, -z+1/2'
'-x, -y, -z'
'x, -y, z-1/2'
'-x+1/2, -y+1/2, -z'
'x+1/2, -y+1/2, z-1/2'

loop_
_atom_site_type_symbol
_atom_site_label
_atom_site_fract_x
_atom_site_fract_y
_atom_site_fract_z
_atom_site_U_iso_or_equiv
_atom_site_adp_type
_atom_site_calc_flag
_atom_site_refinement_flags
_atom_site_occupancy
Ni Ni1 0.5000 0.35667(4) 0.2500 0.04167(19) Uani d S 1
O O1 0.57949(11) 0.49601(17) 0.1553(2) 0.0468(4) Uani d . 1
O O2 0.57299(12) 0.62481(16) -0.0453(2) 0.0465(4) Uani d . 1
N N1 0.59041(14) 0.2248(2) 0.1633(3) 0.0491(5) Uani d . 1
C C1 0.5679(2) 0.1569(3) 0.0391(5) 0.0726(10) Uani d . 1
H H1 0.5088 0.1664 -0.0059 0.090 Uiso calc . 1
C C2 0.6274(3) 0.0743(4) -0.0251(6) 0.0911(13) Uani d . 1
H H2 0.6085 0.0290 -0.1116 0.090 Uiso calc . 1
C C3 0.7145(3) 0.0584(3) 0.0378(5) 0.0790(11) Uani d . 1
H H3 0.7558 0.0019 -0.0040 0.090 Uiso calc . 1
C C4 0.7395(2) 0.1274(4) 0.1630(5) 0.0725(10) Uani d . 1
H H4 0.7986 0.1190 0.2083 0.090 Uiso calc . 1
C C5 0.6764(2) 0.2103(3) 0.2231(4) 0.0592(8) Uani d . 1
H H5 0.6946 0.2577 0.3083 0.090 Uiso calc . 1
C C6 0.54390(16) 0.5345(2) 0.0324(3) 0.0405(5) Uani d . 1

loop_
_atom_site_aniso_label
_atom_site_aniso_U_11
_atom_site_aniso_U_22
_atom_site_aniso_U_33
_atom_site_aniso_U_12
_atom_site_aniso_U_13
_atom_site_aniso_U_23
Ni1 0.0290(2) 0.0460(3) 0.0499(3) 0.000 -0.00167(18) 0.000
O1 0.0341(9) 0.0554(11) 0.0503(11) -0.0087(7) -0.0082(8) 0.0032(8)
O2 0.0358(9) 0.0508(10) 0.0527(11) -0.0083(7) -0.0047(8) 0.0002(8)
N1 0.0351(11) 0.0486(12) 0.0637(15) 0.0030(9) 0.0034(10) 0.0006(10)
C1 0.0480(17) 0.074(2) 0.096(3) 0.0063(15) -0.0007(17) -0.0296(19)
C2 0.067(2) 0.089(3) 0.118(3) 0.007(2) 0.011(2) -0.043(3)
C3 0.060(2) 0.068(2) 0.110(3) 0.0157(17) 0.025(2) -0.009(2)
C4 0.0438(16) 0.086(2) 0.088(3) 0.0185(15) 0.0097(16) 0.021(2)
C5 0.0401(14) 0.070(2) 0.067(2) 0.0114(13) 0.0028(13) 0.0074(15)
C6 0.0293(11) 0.0451(13) 0.0470(14) -0.0015(10) 0.0014(10) -0.0054(11)

loop_
_atom_type_symbol
_atom_type_description
_atom_type_scat_dispersion_real
_atom_type_scat_dispersion_imag
_atom_type_scat_source
C C 0.0033 0.0016 'International Tables Vol C Tables 4.2.6.8 and 6.1.1.4'
H H 0.0000 0.0000 'International Tables Vol C Tables 4.2.6.8 and 6.1.1.4'
N N 0.0061 0.0033 'International Tables Vol C Tables 4.2.6.8 and 6.1.1.4'
O O 0.0106 0.0060 'International Tables Vol C Tables 4.2.6.8 and 6.1.1.4'
Ni Ni 0.3393 1.1124 'International Tables Vol C Tables 4.2.6.8 and 6.1.1.4'

loop_
_geom_angle_atom_site_label_1
_geom_angle_atom_site_label_2
_geom_angle_atom_site_label_3
_geom_angle_site_symmetry_1
_geom_angle_site_symmetry_3
_geom_angle
_geom_angle_publ_flag
O2 Ni1 O2 6_566 5_665 168.78(10) y
O2 Ni1 O1 6_566 . 89.88(7) y
O2 Ni1 O1 5_665 . 81.96(7) y
O2 Ni1 O1 6_566 2_655 81.96(7) ?
O2 Ni1 O1 5_665 2_655 89.88(7) ?
O1 Ni1 O1 . 2_655 86.81(11) y
O2 Ni1 N1 6_566 . 94.02(8) y
O2 Ni1 N1 5_665 . 93.66(9) y
O1 Ni1 N1 . . 89.92(9) y
O1 Ni1 N1 2_655 . 174.81(8) y
O2 Ni1 N1 6_566 2_655 93.66(9) ?
O2 Ni1 N1 5_665 2_655 94.02(8) ?
O1 Ni1 N1 . 2_655 174.81(8) ?
O1 Ni1 N1 2_655 2_655 89.92(9) ?
N1 Ni1 N1 . 2_655 93.61(13) y
C6 O1 Ni1 . . 111.39(15) ?
C6 O2 Ni1 . 5_665 111.64(15) ?
C1 N1 C5 . . 116.8(3) ?
C1 N1 Ni1 . . 121.8(2) ?
C5 N1 Ni1 . . 121.3(2) ?
N1 C1 C2 . . 123.1(3) ?
N1 C1 H1 . . 118.4 ?
C2 C1 H1 . . 118.4 ?
C3 C2 C1 . . 119.9(4) ?
C3 C2 H2 . . 120.1 ?
C1 C2 H2 . . 120.1 ?
C4 C3 C2 . . 118.1(3) ?
C4 C3 H3 . . 121.0 ?
C2 C3 H3 . . 121.0 ?
C3 C4 C5 . . 119.7(3) ?
C3 C4 H4 . . 120.2 ?
C5 C4 H4 . . 120.2 ?
N1 C5 C4 . . 122.4(3) ?
N1 C5 H5 . . 118.8 ?
C4 C5 H5 . . 118.8 ?
O1 C6 O2 . . 125.6(2) ?
O1 C6 C6 . 5_665 117.5(3) ?
O2 C6 C6 . 5_665 116.9(3) ?

loop_
_geom_bond_atom_site_label_1
_geom_bond_atom_site_label_2
_geom_bond_site_symmetry_2
_geom_bond_distance
_geom_bond_publ_flag
Ni1 O2 6_566 2.046(2) y
Ni1 O2 5_665 2.046(2) ?
Ni1 O1 . 2.0716(18) y
Ni1 O1 2_655 2.0716(18) ?
Ni1 N1 . 2.081(2) y
Ni1 N1 2_655 2.081(2) ?
O1 C6 . 1.240(3) ?
O2 C6 . 1.263(3) ?
O2 Ni1 5_665 2.046(2) ?
N1 C1 . 1.335(4) ?
N1 C5 . 1.336(3) ?
C1 C2 . 1.364(5) ?
C1 H1 . 0.9300 ?
C2 C3 . 1.362(6) ?
C2 H2 . 0.9300 ?
C3 C4 . 1.357(6) ?
C3 H3 . 0.9300 ?
C4 C5 . 1.385(5) ?
C4 H4 . 0.9300 ?
C5 H5 . 0.9300 ?
C6 C6 5_665 1.556(4) ?
